data_7246045
loop_
_publ_author_name
'Li, Wen-Qiang'
'Ma, Meng-Xia'
'Ni, Qing-Ling'
'Li, Shi-Ming'
'Gui, Liu-Cheng'
'Wang, Xiu-Jian'

_publ_section_title
;
 Synthesis, structures and magnetic properties of four dysprosium-based
 complexes with a multidentate ligand with steric constraint
;
_journal_issue 4
_journal_name_full CrystEngComm
_journal_page_first 614
_journal_page_last 621
_journal_paper_doi 10.1039/D2CE01201D
_journal_volume 25
_journal_year 2023
_chemical_formula_moiety 'C46 H56 Dy5 N3 O24'
_chemical_formula_sum 'C46 H56 Dy5 N3 O24'
_chemical_formula_weight 1850.46
_space_group_crystal_system monoclinic
_space_group_IT_number 14
_space_group_name_Hall '-P 2yn'
_space_group_name_H-M_alt 'P 1 21/n 1'
_atom_sites_solution_hydrogens geom
_atom_sites_solution_primary direct
_audit_creation_date 2022-08-29
_audit_creation_method
;
Olex2 1.5
(compiled 2022.04.07 svn.rca3783a0 for OlexSys, GUI svn.r6498)
;
_audit_update_record
;
2022-11-15 deposited with the CCDC.	2022-12-19 downloaded from the CCDC.
;
_cell_angle_alpha 90
_cell_angle_beta 98.1370(10)
_cell_angle_gamma 90
_cell_formula_units_Z 4
_cell_length_a 10.98250(10)
_cell_length_b 22.9575(2)
_cell_length_c 23.0079(2)
_cell_measurement_reflns_used 10115
_cell_measurement_temperature 100(2)
_cell_measurement_theta_max 66.601
_cell_measurement_theta_min 2.733
_cell_volume 5742.60(9)
_computing_molecular_graphics 'Olex2 1.5 (Dolomanov et al., 2009)'
_computing_publication_material 'Olex2 1.5 (Dolomanov et al., 2009)'
_computing_structure_refinement 'SHELXL 2018/3 (Sheldrick, 2015)'
_computing_structure_solution 'SHELXS  (Sheldrick, 2008)'
_diffrn_ambient_temperature 100.15
_diffrn_detector 'Image Plate'
_diffrn_detector_type 'Rigaku IP'
_diffrn_measured_fraction_theta_full 0.998
_diffrn_measured_fraction_theta_max 0.998
_diffrn_measurement_device 'four-circle diffractometer'
_diffrn_measurement_method '\w scans'
_diffrn_radiation_monochromator graphite
_diffrn_radiation_probe x-ray
_diffrn_radiation_type CuK\a
_diffrn_radiation_wavelength 1.54184
_diffrn_reflns_av_R_equivalents 0.0531
_diffrn_reflns_av_unetI/netI 0.0386
_diffrn_reflns_Laue_measured_fraction_full 0.998
_diffrn_reflns_Laue_measured_fraction_max 0.998
_diffrn_reflns_limit_h_max 13
_diffrn_reflns_limit_h_min -13
_diffrn_reflns_limit_k_max 27
_diffrn_reflns_limit_k_min -22
_diffrn_reflns_limit_l_max 27
_diffrn_reflns_limit_l_min -25
_diffrn_reflns_number 44427
_diffrn_reflns_point_group_measured_fraction_full 0.998
_diffrn_reflns_point_group_measured_fraction_max 0.998
_diffrn_reflns_theta_full 66.601
_diffrn_reflns_theta_max 66.601
_diffrn_reflns_theta_min 2.733
_diffrn_source 'sealed X-ray tube'
_diffrn_source_target Mo
_exptl_absorpt_coefficient_mu 34.862
_exptl_absorpt_correction_T_max 0.002
_exptl_absorpt_correction_T_min 0.002
_exptl_absorpt_correction_type multi-scan
_exptl_crystal_colour colourless
_exptl_crystal_colour_primary colourless
_exptl_crystal_density_diffrn 2.140
_exptl_crystal_description block
_exptl_crystal_F_000 3512
_exptl_crystal_size_max 0.21
_exptl_crystal_size_mid 0.2
_exptl_crystal_size_min 0.18
_refine_diff_density_max 1.672
_refine_diff_density_min -1.900
_refine_diff_density_rms 0.205
_refine_ls_extinction_method none
_refine_ls_goodness_of_fit_ref 1.111
_refine_ls_hydrogen_treatment constr
_refine_ls_matrix_type full
_refine_ls_number_parameters 691
_refine_ls_number_reflns 10115
_refine_ls_number_restraints 269
_refine_ls_restrained_S_all 1.134
_refine_ls_R_factor_all 0.0534
_refine_ls_R_factor_gt 0.0486
_refine_ls_shift/su_max 0.002
_refine_ls_shift/su_mean 0.000
_refine_ls_structure_factor_coef Fsqd
_refine_ls_weighting_details 'w=1/[\s^2^(Fo^2^)+(0.0550P)^2^+64.5754P] where P=(Fo^2^+2Fc^2^)/3'
_refine_ls_weighting_scheme calc
_refine_ls_wR_factor_gt 0.1218
_refine_ls_wR_factor_ref 0.1244
_reflns_Friedel_coverage 0.000
_reflns_number_gt 9269
_reflns_number_total 10115
_reflns_threshold_expression 'I > 2\s(I)'
_cod_data_source_file d2ce01201d2.cif
_cod_data_source_block 20220709-wxj-lwq-dy5_auto
_cod_depositor_comments 'Adding full bibliography for 7246045--7246048.cif.'
_cod_database_code 7246045
_shelx_shelxl_version_number 2018/3
_shelx_space_group_comment
;
The symmetry employed for this shelxl refinement is uniquely defined
by the following loop, which should always be used as a source of
symmetry information in preference to the above space-group names.
They are only intended as comments.
;
_shelx_estimated_absorpt_t_max 0.062
_shelx_estimated_absorpt_t_min 0.051
_olex2_refinement_description
;
1. Fixed Uiso
 At 1.2 times of:
  All C(H) groups, All C(H,H) groups, All N(H) groups, All O(H) groups
 At 1.5 times of:
  All C(H,H,H) groups
2. Restrained distances
 H1-H2
 2.1 with sigma of 0.01
3. Rigid bond restraints
 C7, C6, C29, C24, C23, C36, C40, C9, C46, C32, C5, C15, C33, C38, C34, C47,
 C44, C28, C22, C42, C4, C39, C13, C14, C11, C8, C10, C45, C3, C1, C37, C25,
 C41, C27, C26, C30, C31, C43, C18, C17, C16, C21, C20, C19, C12, C35
 with sigma for 1-2 distances of 0.005 and sigma for 1-3 distances of 0.005
4. Uiso/Uaniso restraints and constraints
C7 \\sim C6 \\sim C29 \\sim C24 \\sim C23 \\sim C36 \\sim C40 \\sim C9 \\sim
C46 \\sim C32 \\sim C5 \\sim C15 \\sim C33 \\sim C38 \\sim C34 \\sim C47 \\sim
C44 \\sim C28 \\sim C22 \\sim C42 \\sim C4 \\sim C39 \\sim C13 \\sim C14 \\sim
C11 \\sim C8 \\sim C10 \\sim C45 \\sim C3 \\sim C1 \\sim C37 \\sim C25 \\sim
C41 \\sim C27 \\sim C26 \\sim C30 \\sim C31 \\sim C43 \\sim C18 \\sim C17 \\sim
C16 \\sim C21 \\sim C20 \\sim C19 \\sim C12 \\sim C35: within 2A with sigma of
0.005 and sigma for terminal atoms of 0.01 within 2A
5.a Ternary CH refined with riding coordinates:
 N1(H1), N3(H3), C9(H9), C15(H15), O8(H8a)
5.b Secondary CH2 refined with riding coordinates:
 C23(H23a,H23b), C46(H46a,H46b)
5.c Aromatic/amide H refined with riding coordinates:
 C5(H5), C4(H4), N2(H2), C13(H13), C14(H14), C11(H11), C8(H8), C3(H3a),
 C25(H25), C27(H27), C26(H26), C18(H18), C17(H17), C19(H19)
5.d Fitted hexagon refined as free rotating group:
 N2(C13,C14,C11,C8,C10), C18(C17,C16,C21,C20,C19)
5.e Idealised Me refined as rotating group:
 C33(H33a,H33b,H33c), C22(H22a,H22b,H22c), C39(H39a,H39b,H39c), C45(H45a,H45b,
 H45c), C1(H1a,H1b,H1c), C37(H37a,H37b,H37c), C41(H41a,H41b,H41c), C30(H30a,
 H30b,H30c), C31(H31a,H31b,H31c), C43(H43a,H43b,H43c), C12(H12a,H12b,H12c),
 C35(H35a,H35b,H35c)
;
_olex2_submission_special_instructions 'No special instructions were received'

loop_
_space_group_symop_operation_xyz
'x, y, z'
'-x+1/2, y+1/2, -z+1/2'
'-x, -y, -z'
'x-1/2, -y-1/2, z-1/2'

loop_
_atom_site_label
_atom_site_type_symbol
_atom_site_fract_x
_atom_site_fract_y
_atom_site_fract_z
_atom_site_U_iso_or_equiv
_atom_site_adp_type
_atom_site_occupancy
_atom_site_site_symmetry_order
_atom_site_calc_flag
_atom_site_refinement_flags_posn
_atom_site_refinement_flags_adp
_atom_site_refinement_flags_occupancy
_atom_site_disorder_assembly
_atom_site_disorder_group
Dy4 Dy 0.15395(4) 0.30675(2) 0.59537(2) 0.01398(11) Uani 1 1 d . . . . .
Dy5 Dy 0.22194(4) 0.26391(2) 0.44182(2) 0.01659(12) Uani 1 1 d . . . . .
Dy3 Dy 0.36557(4) 0.19102(2) 0.58196(2) 0.01595(12) Uani 1 1 d . . . . .
Dy1 Dy 0.42976(4) 0.29438(2) 0.70332(2) 0.01696(12) Uani 1 1 d . . . . .
O4 O 0.2274(5) 0.3170(2) 0.6983(2) 0.0173(11) Uani 1 1 d . . . . .
O18 O -0.0168(5) 0.3147(3) 0.5268(2) 0.0204(12) Uani 1 1 d . . . . .
O22 O 0.3427(6) 0.1217(2) 0.5075(2) 0.0237(12) Uani 1 1 d . . . . .
O2 O 0.5199(6) 0.3668(3) 0.6573(2) 0.0259(13) Uani 1 1 d . . . . .
O7 O 0.3537(5) 0.2858(2) 0.6086(2) 0.0158(11) Uani 1 1 d . . . . .
O10 O 0.4104(5) 0.2500(2) 0.5001(2) 0.0185(11) Uani 1 1 d . . . . .
O6 O 0.3927(5) 0.1981(2) 0.6839(2) 0.0209(12) Uani 1 1 d . . . . .
O16 O 0.3580(6) 0.4330(3) 0.5733(3) 0.0290(14) Uani 1 1 d . . . . .
O11 O 0.6333(5) 0.2906(3) 0.5759(3) 0.0267(13) Uani 1 1 d . . . . .
O14 O 0.0975(5) 0.2202(2) 0.6405(2) 0.0233(12) Uani 1 1 d . . . . .
O23 O 0.6206(5) 0.2707(3) 0.7496(2) 0.0286(14) Uani 1 1 d . . . . .
O19 O 0.3511(6) 0.3238(3) 0.3969(2) 0.0322(15) Uani 1 1 d . . . . .
O24 O 0.6528(5) 0.2432(3) 0.8420(2) 0.0225(12) Uani 1 1 d . . . . .
O3 O -0.0017(5) 0.3417(3) 0.6568(2) 0.0231(13) Uani 1 1 d . . . . .
O17 O 0.0067(5) 0.2812(3) 0.4379(2) 0.0275(14) Uani 1 1 d . . . . .
O12 O 0.5785(5) 0.2015(3) 0.5992(3) 0.0312(15) Uani 1 1 d . . . . .
O21 O 0.2452(6) 0.1637(3) 0.4262(2) 0.0268(13) Uani 1 1 d . . . . .
O9 O 0.2391(5) 0.3400(2) 0.5064(2) 0.0168(11) Uani 1 1 d . . . . .
O13 O 0.1993(6) 0.1411(3) 0.6167(3) 0.0265(13) Uani 1 1 d . . . . .
O1 O 0.6128(6) 0.4244(3) 0.5746(3) 0.0296(14) Uani 1 1 d . . . . .
O15 O 0.1860(6) 0.4065(3) 0.6068(3) 0.0273(13) Uani 1 1 d . . . . .
O20 O 0.4884(6) 0.3697(3) 0.4619(3) 0.0314(15) Uani 1 1 d . . . . .
O5 O 0.4627(6) 0.1011(3) 0.6379(3) 0.0311(15) Uani 1 1 d . . . . .
N1 N 0.4436(7) 0.3731(3) 0.7730(3) 0.0290(17) Uani 1 1 d . . . . .
H1 H 0.381044 0.402459 0.756184 0.035 Uiso 1 1 calc DR U . . .
N3 N 0.3767(6) 0.2580(3) 0.7988(3) 0.0209(14) Uani 1 1 d . . . . .
H3 H 0.456173 0.249401 0.824293 0.025 Uiso 1 1 calc R U . . .
C7 C 0.5779(8) 0.4167(4) 0.6723(4) 0.0271(14) Uani 1 1 d . U . . .
C6 C 0.5957(9) 0.4378(4) 0.7312(4) 0.0318(14) Uani 1 1 d . U . . .
C29 C 0.4086(9) 0.1520(4) 0.7194(4) 0.0265(14) Uani 1 1 d . U . . .
C24 C 0.3781(9) 0.1529(4) 0.7757(4) 0.0274(13) Uani 1 1 d . U . . .
C23 C 0.3054(9) 0.2036(4) 0.7941(4) 0.0255(15) Uani 1 1 d . U . . .
H23A H 0.230592 0.208865 0.765039 0.031 Uiso 1 1 calc R U . . .
H23B H 0.278904 0.194741 0.832485 0.031 Uiso 1 1 calc R U . . .
C36 C 0.2653(14) 0.4426(5) 0.5965(6) 0.061(3) Uani 1 1 d . U . . .
C40 C 0.4484(8) 0.3524(5) 0.4107(4) 0.030(2) Uani 1 1 d . U . . .
C9 C 0.4109(12) 0.3575(4) 0.8325(4) 0.0420(17) Uani 1 1 d . U . . .
H9 H 0.488084 0.341943 0.855561 0.050 Uiso 1 1 calc R U . . .
C46 C 0.5636(9) 0.4047(4) 0.7823(4) 0.0335(17) Uani 1 1 d . U . . .
H46A H 0.562600 0.432062 0.815466 0.040 Uiso 1 1 calc R U . . .
H46B H 0.629594 0.375896 0.794173 0.040 Uiso 1 1 calc R U . . .
C32 C 0.6575(8) 0.2393(5) 0.5907(4) 0.031(2) Uani 1 1 d . U . . .
C5 C 0.6566(9) 0.4915(4) 0.7427(5) 0.0369(15) Uani 1 1 d . U . . .
H5 H 0.666307 0.506605 0.781502 0.044 Uiso 1 1 calc R U . . .
C15 C 0.3177(10) 0.3066(4) 0.8272(4) 0.0346(15) Uani 1 1 d . U . . .
H15 H 0.311227 0.293646 0.868124 0.041 Uiso 1 1 calc R U . . .
C33 C 0.0483(9) 0.1287(4) 0.6801(4) 0.0311(19) Uani 1 1 d . U . . .
H33A H 0.004603 0.098299 0.655583 0.047 Uiso 1 1 calc R U . . .
H33B H -0.011168 0.152932 0.697070 0.047 Uiso 1 1 calc R U . . .
H33C H 0.104881 0.110604 0.711774 0.047 Uiso 1 1 calc R U . . .
C38 C -0.0569(8) 0.3006(4) 0.4748(4) 0.0266(19) Uani 1 1 d . U . . .
C34 C 0.1203(8) 0.1662(4) 0.6431(4) 0.0222(17) Uani 1 1 d . U . . .
C47 C 0.6280(8) 0.4494(4) 0.6309(4) 0.0289(14) Uani 1 1 d . U . . .
C44 C 0.6714(10) 0.2397(4) 0.7888(4) 0.035(2) Uani 1 1 d . U . . .
C28 C 0.4553(9) 0.1001(4) 0.6977(4) 0.0321(15) Uani 1 1 d . U . . .
C22 C -0.1108(9) 0.3744(5) 0.6351(4) 0.033(2) Uani 1 1 d . . . . .
H22A H -0.183213 0.354538 0.645980 0.049 Uiso 1 1 calc R U . . .
H22B H -0.118333 0.377495 0.592282 0.049 Uiso 1 1 calc R U . . .
H22C H -0.104822 0.413529 0.652394 0.049 Uiso 1 1 calc R U . . .
C42 C 0.2911(9) 0.1205(4) 0.4547(4) 0.032(2) Uani 1 1 d . U . . .
C4 C 0.7018(10) 0.5222(4) 0.7005(5) 0.0394(16) Uani 1 1 d . U . . .
H4 H 0.743707 0.557921 0.710097 0.047 Uiso 1 1 calc R U . . .
C39 C 0.5231(9) 0.3665(6) 0.3623(4) 0.043(2) Uani 1 1 d . U . . .
H39A H 0.477816 0.394172 0.334922 0.064 Uiso 1 1 calc R U . . .
H39B H 0.538275 0.330654 0.341235 0.064 Uiso 1 1 calc R U . . .
H39C H 0.601859 0.383666 0.379254 0.064 Uiso 1 1 calc R U . . .
N2 N 0.3187(8) 0.4573(3) 0.8409(2) 0.055(3) Uani 1 1 d G . . . .
H2 H 0.309527 0.460415 0.802433 0.066 Uiso 1 1 calc DR U . . .
C13 C 0.2813(11) 0.5024(3) 0.8746(3) 0.094(3) Uani 1 1 d G U . . .
H13 H 0.245960 0.536615 0.856106 0.112 Uiso 1 1 calc R U . . .
C14 C 0.2957(13) 0.4975(4) 0.9354(3) 0.095(3) Uani 1 1 d G U . . .
H14 H 0.270225 0.528293 0.958459 0.114 Uiso 1 1 calc R U . . .
C11 C 0.3475(13) 0.4474(4) 0.9625(2) 0.091(3) Uani 1 1 d G U . . .
H11 H 0.357331 0.444021 1.004078 0.109 Uiso 1 1 calc R U . . .
C8 C 0.3848(11) 0.4023(3) 0.9288(3) 0.079(2) Uani 1 1 d G U . . .
H8 H 0.420173 0.368070 0.947344 0.094 Uiso 1 1 calc R U . . .
C10 C 0.3704(9) 0.4072(3) 0.8680(3) 0.059(2) Uani 1 1 d G U . . .
C45 C 0.4995(8) 0.2270(4) 0.4663(4) 0.0284(19) Uani 1 1 d . . . . .
H45A H 0.460823 0.220696 0.425716 0.043 Uiso 1 1 calc R U . . .
H45B H 0.531129 0.189905 0.483290 0.043 Uiso 1 1 calc R U . . .
H45C H 0.567574 0.254696 0.466730 0.043 Uiso 1 1 calc R U . . .
C3 C 0.6872(9) 0.5019(4) 0.6434(5) 0.0346(15) Uani 1 1 d . U . . .
H3A H 0.717289 0.523668 0.613329 0.042 Uiso 1 1 calc R U . . .
C1 C 0.6592(11) 0.4569(5) 0.5295(5) 0.049(3) Uani 1 1 d . . . . .
H1A H 0.618735 0.495055 0.525418 0.074 Uiso 1 1 calc R U . . .
H1B H 0.642635 0.435727 0.492304 0.074 Uiso 1 1 calc R U . . .
H1C H 0.748132 0.462348 0.540019 0.074 Uiso 1 1 calc R U . . .
C37 C -0.1947(9) 0.3103(5) 0.4561(4) 0.041(2) Uani 1 1 d . U . . .
H37A H -0.206967 0.343939 0.429670 0.062 Uiso 1 1 calc R U . . .
H37B H -0.234473 0.317723 0.490938 0.062 Uiso 1 1 calc R U . . .
H37C H -0.230852 0.275593 0.435794 0.062 Uiso 1 1 calc R U . . .
C25 C 0.4083(10) 0.1047(4) 0.8121(4) 0.0342(15) Uani 1 1 d . U . . .
H25 H 0.391010 0.105607 0.851399 0.041 Uiso 1 1 calc R U . . .
C41 C 0.2821(13) 0.0626(5) 0.4236(5) 0.049(3) Uani 1 1 d . U . . .
H41A H 0.200396 0.045900 0.424675 0.073 Uiso 1 1 calc R U . . .
H41B H 0.344957 0.036194 0.443276 0.073 Uiso 1 1 calc R U . . .
H41C H 0.295234 0.068172 0.382752 0.073 Uiso 1 1 calc R U . . .
C27 C 0.4839(10) 0.0527(4) 0.7340(4) 0.0380(16) Uani 1 1 d . U . . .
H27 H 0.517547 0.018512 0.719380 0.046 Uiso 1 1 calc R U . . .
C26 C 0.4630(10) 0.0555(4) 0.7919(4) 0.0392(16) Uani 1 1 d . U . . .
H26 H 0.485940 0.023856 0.817708 0.047 Uiso 1 1 calc R U . . .
C30 C 0.5390(14) 0.0591(6) 0.6151(6) 0.063(4) Uani 1 1 d . . . . .
H30A H 0.546537 0.068755 0.574242 0.094 Uiso 1 1 calc R U . . .
H30B H 0.502233 0.020336 0.616698 0.094 Uiso 1 1 calc R U . . .
H30C H 0.620725 0.059285 0.638582 0.094 Uiso 1 1 calc R U . . .
C31 C 0.7912(9) 0.2212(6) 0.6004(6) 0.051(3) Uani 1 1 d . U . . .
H31A H 0.833178 0.240199 0.635832 0.076 Uiso 1 1 calc R U . . .
H31B H 0.830307 0.232722 0.566497 0.076 Uiso 1 1 calc R U . . .
H31C H 0.796612 0.178800 0.605325 0.076 Uiso 1 1 calc R U . . .
C43 C 0.7425(13) 0.1900(6) 0.7703(5) 0.059(3) Uani 1 1 d . U . . .
H43A H 0.699137 0.173488 0.733838 0.089 Uiso 1 1 calc R U . . .
H43B H 0.751275 0.160148 0.801030 0.089 Uiso 1 1 calc R U . . .
H43C H 0.824080 0.203460 0.763680 0.089 Uiso 1 1 calc R U . . .
C18 C -0.0193(6) 0.3437(4) 0.8152(2) 0.0544(19) Uani 1 1 d G U . . .
H18 H -0.077383 0.349866 0.841554 0.065 Uiso 1 1 calc R U . . .
C17 C 0.1020(6) 0.3302(4) 0.83692(17) 0.0489(17) Uani 1 1 d G U . . .
H17 H 0.126840 0.327115 0.878064 0.059 Uiso 1 1 calc R U . . .
C16 C 0.1870(4) 0.3213(3) 0.7984(2) 0.0376(14) Uani 1 1 d G U . . .
C21 C 0.1506(5) 0.3258(3) 0.7382(2) 0.0322(15) Uani 1 1 d G U . . .
C20 C 0.0293(5) 0.3393(3) 0.71653(18) 0.0386(16) Uani 1 1 d G U . . .
C19 C -0.0557(4) 0.3483(4) 0.7550(3) 0.0495(18) Uani 1 1 d G U . . .
H19 H -0.138572 0.357539 0.740212 0.059 Uiso 1 1 calc R U . . .
Dy2 Dy 0.45109(4) 0.34408(2) 0.55469(2) 0.01846(12) Uani 1 1 d . . . . .
C12 C 0.2466(18) 0.5042(6) 0.6131(9) 0.089(4) Uani 1 1 d . U . . .
H12A H 0.159755 0.514593 0.602517 0.134 Uiso 1 1 calc R U . . .
H12B H 0.297353 0.529703 0.592239 0.134 Uiso 1 1 calc R U . . .
H12C H 0.270335 0.508818 0.655535 0.134 Uiso 1 1 calc R U . . .
C35 C 0.1861(10) 0.3881(4) 0.4730(4) 0.035(2) Uani 1 1 d . . . . .
H35A H 0.150425 0.374738 0.433853 0.053 Uiso 1 1 calc R U . . .
H35B H 0.249754 0.417264 0.469451 0.053 Uiso 1 1 calc R U . . .
H35C H 0.121461 0.405491 0.492798 0.053 Uiso 1 1 calc R U . . .
O8 O 0.1806(5) 0.2270(2) 0.5297(2) 0.0160(11) Uani 1 1 d . . . . .
H8A H 0.111610 0.198190 0.525585 0.019 Uiso 1 1 calc R U . . .

loop_
_atom_site_aniso_label
_atom_site_aniso_U_11
_atom_site_aniso_U_22
_atom_site_aniso_U_33
_atom_site_aniso_U_23
_atom_site_aniso_U_13
_atom_site_aniso_U_12
Dy4 0.0146(2) 0.0187(2) 0.0081(2) 0.00097(16) -0.00022(16) 0.00162(17)
Dy5 0.0150(2) 0.0261(3) 0.0082(2) -0.00086(17) -0.00010(16) -0.00019(18)
Dy3 0.0171(2) 0.0202(2) 0.0106(2) 0.00169(16) 0.00207(17) 0.00295(17)
Dy1 0.0186(2) 0.0238(2) 0.0073(2) 0.00223(17) -0.00239(16) 0.00161(18)
O4 0.020(3) 0.026(3) 0.006(2) 0.001(2) 0.001(2) 0.002(2)
O18 0.010(3) 0.035(3) 0.014(3) 0.000(2) -0.002(2) 0.003(2)
O22 0.032(3) 0.025(3) 0.015(3) -0.002(2) 0.007(2) 0.007(3)
O2 0.034(3) 0.030(3) 0.012(3) 0.002(2) -0.003(2) -0.013(3)
O7 0.018(3) 0.022(3) 0.007(2) 0.004(2) -0.003(2) 0.001(2)
O10 0.017(3) 0.030(3) 0.009(2) 0.001(2) 0.005(2) 0.007(2)
O6 0.027(3) 0.024(3) 0.012(3) 0.009(2) 0.000(2) 0.010(2)
O16 0.028(3) 0.030(3) 0.027(3) 0.000(3) -0.003(3) -0.006(3)
O11 0.019(3) 0.040(4) 0.020(3) 0.004(3) -0.001(2) -0.003(3)
O14 0.030(3) 0.022(3) 0.019(3) 0.003(2) 0.007(2) 0.002(2)
O23 0.021(3) 0.051(4) 0.012(3) 0.007(3) -0.002(2) 0.003(3)
O19 0.027(3) 0.055(4) 0.012(3) 0.005(3) -0.003(2) -0.016(3)
O24 0.027(3) 0.032(3) 0.007(3) 0.002(2) -0.004(2) 0.003(2)
O3 0.026(3) 0.032(3) 0.012(3) 0.005(2) 0.004(2) 0.011(2)
O17 0.014(3) 0.052(4) 0.015(3) -0.002(3) -0.004(2) 0.003(3)
O12 0.016(3) 0.046(4) 0.031(4) 0.014(3) 0.000(3) 0.006(3)
O21 0.035(3) 0.029(3) 0.014(3) -0.003(2) -0.001(2) 0.003(3)
O9 0.024(3) 0.017(3) 0.009(2) 0.002(2) 0.000(2) 0.001(2)
O13 0.029(3) 0.022(3) 0.030(3) 0.003(3) 0.013(3) 0.000(3)
O1 0.029(3) 0.031(3) 0.028(3) 0.008(3) 0.001(3) -0.012(3)
O15 0.035(3) 0.027(3) 0.021(3) 0.001(2) 0.007(3) -0.001(3)
O20 0.030(3) 0.042(4) 0.021(3) 0.009(3) 0.001(3) -0.016(3)
O5 0.044(4) 0.028(3) 0.024(3) 0.006(3) 0.014(3) 0.020(3)
N1 0.032(4) 0.033(4) 0.018(4) 0.006(3) -0.006(3) 0.004(3)
N3 0.024(4) 0.026(4) 0.012(3) 0.000(3) -0.002(3) 0.003(3)
C7 0.024(3) 0.022(3) 0.031(3) 0.000(2) -0.010(3) -0.002(3)
C6 0.031(3) 0.026(3) 0.033(3) -0.003(2) -0.013(3) -0.003(2)
C29 0.037(3) 0.026(3) 0.017(3) 0.008(2) 0.006(3) 0.009(3)
C24 0.036(3) 0.028(3) 0.019(3) 0.008(2) 0.007(2) 0.008(2)
C23 0.034(4) 0.026(3) 0.018(3) 0.007(3) 0.010(3) 0.004(3)
C36 0.097(9) 0.026(5) 0.074(8) -0.010(5) 0.059(7) -0.013(5)
C40 0.019(4) 0.057(6) 0.011(4) 0.012(4) -0.005(3) -0.001(4)
C9 0.071(4) 0.035(3) 0.019(3) 0.007(3) 0.001(3) 0.015(3)
C46 0.036(4) 0.031(4) 0.028(3) -0.006(3) -0.015(3) -0.003(3)
C32 0.014(4) 0.055(6) 0.025(4) 0.009(4) 0.003(3) 0.001(4)
C5 0.037(3) 0.029(3) 0.040(3) -0.007(3) -0.012(3) -0.004(3)
C15 0.052(3) 0.038(3) 0.013(3) 0.006(3) 0.005(3) 0.021(3)
C33 0.031(4) 0.032(4) 0.033(5) 0.009(4) 0.013(4) -0.001(4)
C38 0.019(4) 0.048(5) 0.013(4) 0.003(3) 0.003(3) 0.002(4)
C34 0.023(4) 0.024(4) 0.019(4) 0.002(3) 0.004(3) -0.002(3)
C47 0.025(3) 0.023(3) 0.035(3) 0.004(3) -0.010(3) -0.001(3)
C44 0.047(5) 0.043(5) 0.012(4) 0.006(4) -0.006(4) 0.019(4)
C28 0.044(4) 0.030(3) 0.024(3) 0.007(2) 0.009(3) 0.015(3)
C22 0.026(5) 0.046(6) 0.026(5) -0.003(4) 0.000(4) 0.019(4)
C42 0.042(5) 0.034(5) 0.021(4) -0.002(3) 0.009(4) 0.004(4)
C4 0.039(4) 0.027(3) 0.046(3) -0.002(3) -0.012(3) -0.008(3)
C39 0.028(5) 0.077(7) 0.023(4) 0.013(4) 0.002(4) -0.011(5)
N2 0.086(8) 0.043(5) 0.034(5) 0.006(4) 0.005(5) -0.006(5)
C13 0.166(9) 0.052(6) 0.065(5) -0.006(5) 0.021(6) 0.019(6)
C14 0.166(8) 0.058(5) 0.063(5) -0.011(4) 0.023(6) 0.023(5)
C11 0.158(7) 0.064(5) 0.052(4) -0.011(4) 0.023(5) 0.023(5)
C8 0.139(6) 0.057(4) 0.040(4) -0.006(3) 0.017(4) 0.021(4)
C10 0.105(5) 0.042(4) 0.031(3) 0.001(3) 0.009(4) 0.018(4)
C45 0.023(4) 0.040(5) 0.024(5) -0.002(4) 0.009(4) 0.003(4)
C3 0.032(3) 0.025(3) 0.042(3) 0.005(3) -0.009(3) -0.004(3)
C1 0.049(7) 0.054(7) 0.044(6) 0.011(5) 0.004(5) -0.032(6)
C37 0.023(4) 0.076(7) 0.026(5) -0.008(4) 0.005(4) 0.010(4)
C25 0.047(4) 0.033(3) 0.024(3) 0.013(3) 0.010(3) 0.012(3)
C41 0.078(7) 0.034(5) 0.032(5) -0.003(4) 0.000(5) 0.014(5)
C27 0.052(4) 0.033(3) 0.030(3) 0.009(3) 0.009(3) 0.019(3)
C26 0.055(4) 0.034(3) 0.031(3) 0.015(3) 0.010(3) 0.016(3)
C30 0.091(10) 0.057(8) 0.046(7) 0.013(6) 0.029(7) 0.054(7)
C31 0.021(4) 0.070(7) 0.060(6) 0.020(5) 0.006(4) 0.008(5)
C43 0.074(7) 0.070(7) 0.027(5) -0.004(5) -0.013(5) 0.041(5)
C18 0.053(4) 0.086(5) 0.027(3) 0.014(3) 0.017(3) 0.036(4)
C17 0.054(3) 0.075(4) 0.020(3) 0.012(3) 0.015(3) 0.032(3)
C16 0.049(3) 0.052(3) 0.014(3) 0.009(3) 0.009(2) 0.026(3)
C21 0.039(3) 0.044(4) 0.015(3) 0.012(3) 0.010(2) 0.022(3)
C20 0.039(3) 0.058(4) 0.021(3) 0.013(3) 0.011(3) 0.023(3)
C19 0.046(3) 0.079(4) 0.027(3) 0.016(3) 0.015(3) 0.035(4)
Dy2 0.0176(2) 0.0265(3) 0.0103(2) 0.00463(17) -0.00139(17) -0.00577(18)
C12 0.127(10) 0.040(6) 0.117(10) -0.021(6) 0.077(9) -0.014(7)
C35 0.043(6) 0.031(5) 0.029(5) 0.010(4) -0.003(4) 0.001(4)
O8 0.019(3) 0.020(3) 0.009(2) -0.001(2) 0.002(2) -0.004(2)

loop_
_atom_type_symbol
_atom_type_description
_atom_type_scat_dispersion_real
_atom_type_scat_dispersion_imag
_atom_type_scat_source
C C 0.0181 0.0091 'International Tables Vol C Tables 4.2.6.8 and 6.1.1.4'
H H 0.0000 0.0000 'International Tables Vol C Tables 4.2.6.8 and 6.1.1.4'
Dy Dy -9.8046 9.8477 'International Tables Vol C Tables 4.2.6.8 and 6.1.1.4'
N N 0.0311 0.0180 'International Tables Vol C Tables 4.2.6.8 and 6.1.1.4'
O O 0.0492 0.0322 'International Tables Vol C Tables 4.2.6.8 and 6.1.1.4'

loop_
_geom_angle_atom_site_label_1
_geom_angle_atom_site_label_2
_geom_angle_atom_site_label_3
_geom_angle
_geom_angle_site_symmetry_1
_geom_angle_site_symmetry_3
_geom_angle_publ_flag
Dy3 Dy4 Dy5 61.087(12) . . ?
Dy3 Dy4 Dy1 60.854(12) . . ?
Dy3 Dy4 Dy2 62.144(13) . . ?
Dy1 Dy4 Dy5 110.836(14) . . ?
O4 Dy4 Dy5 148.20(13) . . ?
O4 Dy4 Dy3 91.51(13) . . ?
O4 Dy4 Dy1 37.42(13) . . ?
O4 Dy4 O3 64.67(18) . . ?
O4 Dy4 O9 131.92(18) . . ?
O4 Dy4 Dy2 92.45(13) . . ?
O4 Dy4 O8 129.55(18) . . ?
O18 Dy4 Dy5 68.41(13) . . ?
O18 Dy4 Dy3 118.74(14) . . ?
O18 Dy4 Dy1 179.17(14) . . ?
O18 Dy4 O4 143.35(19) . . ?
O18 Dy4 O14 97.4(2) . . ?
O18 Dy4 O3 78.71(19) . . ?
O18 Dy4 O9 76.97(19) . . ?
O18 Dy4 O15 95.5(2) . . ?
O18 Dy4 Dy2 119.01(14) . . ?
O18 Dy4 O8 77.78(19) . . ?
O7 Dy4 Dy5 75.75(13) . . ?
O7 Dy4 Dy3 37.79(14) . . ?
O7 Dy4 Dy1 35.11(13) . . ?
O7 Dy4 O4 72.53(18) . . ?
O7 Dy4 O18 144.12(18) . . ?
O7 Dy4 O14 94.2(2) . . ?
O7 Dy4 O3 137.10(18) . . ?
O7 Dy4 O9 72.56(18) . . ?
O7 Dy4 O15 93.8(2) . . ?
O7 Dy4 Dy2 34.85(13) . . ?
O7 Dy4 O8 73.58(19) . . ?
O14 Dy4 Dy5 106.61(14) . . ?
O14 Dy4 Dy3 68.11(14) . . ?
O14 Dy4 Dy1 83.08(15) . . ?
O14 Dy4 O4 73.84(19) . . ?
O14 Dy4 O3 77.20(19) . . ?
O14 Dy4 O9 140.49(18) . . ?
O14 Dy4 Dy2 127.87(14) . . ?
O14 Dy4 O8 72.58(18) . . ?
O3 Dy4 Dy5 147.12(13) . . ?
O3 Dy4 Dy3 142.46(13) . . ?
O3 Dy4 Dy1 102.04(13) . . ?
O3 Dy4 Dy2 141.58(14) . . ?
O9 Dy4 Dy5 34.63(12) . . ?
O9 Dy4 Dy3 80.34(12) . . ?
O9 Dy4 Dy1 102.21(12) . . ?
O9 Dy4 O3 137.19(18) . . ?
O9 Dy4 Dy2 42.06(12) . . ?
O15 Dy4 Dy5 108.08(14) . . ?
O15 Dy4 Dy3 130.70(15) . . ?
O15 Dy4 Dy1 84.35(15) . . ?
O15 Dy4 O4 76.6(2) . . ?
O15 Dy4 O14 145.3(2) . . ?
O15 Dy4 O3 74.0(2) . . ?
O15 Dy4 O9 73.90(19) . . ?
O15 Dy4 Dy2 70.66(15) . . ?
O15 Dy4 O8 141.86(19) . . ?
Dy2 Dy4 Dy5 61.538(12) . . ?
Dy2 Dy4 Dy1 60.171(12) . . ?
O8 Dy4 Dy5 34.39(12) . . ?
O8 Dy4 Dy3 40.98(12) . . ?
O8 Dy4 Dy1 101.80(13) . . ?
O8 Dy4 O3 138.52(19) . . ?
O8 Dy4 O9 68.00(17) . . ?
O8 Dy4 Dy2 79.89(12) . . ?
Dy3 Dy5 Dy4 55.939(11) . . ?
Dy3 Dy5 Dy2 58.521(11) . . ?
O10 Dy5 Dy4 77.15(12) . . ?
O10 Dy5 Dy3 38.33(13) . . ?
O10 Dy5 O17 147.32(18) . . ?
O10 Dy5 O21 81.2(2) . . ?
O10 Dy5 Dy2 39.39(14) . . ?
O10 Dy5 C35 97.5(2) . . ?
O19 Dy5 Dy4 117.94(16) . . ?
O19 Dy5 Dy3 115.79(15) . . ?
O19 Dy5 O10 77.7(2) . . ?
O19 Dy5 O17 123.3(2) . . ?
O19 Dy5 O21 115.2(2) . . ?
O19 Dy5 Dy2 68.41(14) . . ?
O19 Dy5 C35 69.5(3) . . ?
O24 Dy5 Dy4 148.16(15) 4_565 . ?
O24 Dy5 Dy3 148.54(15) 4_565 . ?
O24 Dy5 O10 134.54(19) 4_565 . ?
O24 Dy5 O19 74.7(2) 4_565 . ?
O24 Dy5 O17 77.9(2) 4_565 . ?
O24 Dy5 O21 78.9(2) 4_565 . ?
O24 Dy5 Dy2 142.92(14) 4_565 . ?
O24 Dy5 C35 105.7(2) 4_565 . ?
O17 Dy5 Dy4 70.86(14) . . ?
O17 Dy5 Dy3 113.48(14) . . ?
O17 Dy5 Dy2 119.95(15) . . ?
O17 Dy5 C35 71.7(3) . . ?
O21 Dy5 Dy4 115.51(14) . . ?
O21 Dy5 Dy3 69.79(14) . . ?
O21 Dy5 O17 106.6(2) . . ?
O21 Dy5 Dy2 120.01(15) . . ?
O21 Dy5 C35 174.4(2) . . ?
O9 Dy5 Dy4 38.22(13) . . ?
O9 Dy5 Dy3 78.29(13) . . ?
O9 Dy5 O10 75.22(19) . . ?
O9 Dy5 O19 80.7(2) . . ?
O9 Dy5 O24 133.10(19) . 4_565 ?
O9 Dy5 O17 83.5(2) . . ?
O9 Dy5 O21 147.99(19) . . ?
O9 Dy5 Dy2 37.26(14) . . ?
O9 Dy5 C35 27.5(2) . . ?
O9 Dy5 O8 73.59(18) . . ?
Dy2 Dy5 Dy4 56.421(11) . . ?
C35 Dy5 Dy4 58.92(19) . . ?
C35 Dy5 Dy3 105.78(18) . . ?
C35 Dy5 Dy2 58.16(19) . . ?
O8 Dy5 Dy4 36.50(13) . . ?
O8 Dy5 Dy3 36.39(13) . . ?
O8 Dy5 O10 73.27(18) . . ?
O8 Dy5 O19 145.11(19) . . ?
O8 Dy5 O24 140.16(19) . 4_565 ?
O8 Dy5 O17 77.1(2) . . ?
O8 Dy5 O21 79.16(19) . . ?
O8 Dy5 Dy2 76.87(13) . . ?
O8 Dy5 C35 95.3(2) . . ?
Dy4 Dy3 Dy5 62.974(12) . . ?
Dy4 Dy3 Dy1 60.577(12) . . ?
Dy4 Dy3 Dy2 59.599(12) . . ?
Dy1 Dy3 Dy5 112.132(15) . . ?
Dy1 Dy3 Dy2 59.261(12) . . ?
O22 Dy3 Dy4 124.68(14) . . ?
O22 Dy3 Dy5 71.68(14) . . ?
O22 Dy3 Dy1 174.71(15) . . ?
O22 Dy3 O10 79.80(19) . . ?
O22 Dy3 O6 140.82(19) . . ?
O22 Dy3 O12 101.4(2) . . ?
O22 Dy3 O13 84.8(2) . . ?
O22 Dy3 O5 79.3(2) . . ?
O22 Dy3 Dy2 121.78(14) . . ?
O22 Dy3 O8 82.45(19) . . ?
O7 Dy3 Dy4 36.91(13) . . ?
O7 Dy3 Dy5 76.83(12) . . ?
O7 Dy3 Dy1 35.30(12) . . ?
O7 Dy3 O22 148.28(19) . . ?
O7 Dy3 O10 72.54(18) . . ?
O7 Dy3 O6 70.42(18) . . ?
O7 Dy3 O12 87.1(2) . . ?
O7 Dy3 O13 107.13(19) . . ?
O7 Dy3 O5 131.88(19) . . ?
O7 Dy3 Dy2 33.26(13) . . ?
O7 Dy3 O8 73.95(18) . . ?
O10 Dy3 Dy4 81.82(12) . . ?
O10 Dy3 Dy5 36.43(13) . . ?
O10 Dy3 Dy1 101.08(13) . . ?
O10 Dy3 O5 135.91(18) . . ?
O10 Dy3 Dy2 41.99(13) . . ?
O6 Dy3 Dy4 81.54(13) . . ?
O6 Dy3 Dy5 143.91(13) . . ?
O6 Dy3 Dy1 37.02(14) . . ?
O6 Dy3 O10 137.0(2) . . ?
O6 Dy3 O12 80.7(2) . . ?
O6 Dy3 O13 72.0(2) . . ?
O6 Dy3 O5 64.46(19) . . ?
O6 Dy3 Dy2 96.00(14) . . ?
O6 Dy3 O8 117.86(18) . . ?
O12 Dy3 Dy4 123.92(17) . . ?
O12 Dy3 Dy5 112.82(15) . . ?
O12 Dy3 Dy1 73.86(17) . . ?
O12 Dy3 O10 76.4(2) . . ?
O12 Dy3 O13 142.2(2) . . ?
O12 Dy3 O5 70.3(2) . . ?
O12 Dy3 Dy2 70.04(16) . . ?
O12 Dy3 O8 145.3(2) . . ?
O13 Dy3 Dy4 77.92(14) . . ?
O13 Dy3 Dy5 104.59(15) . . ?
O13 Dy3 Dy1 97.48(15) . . ?
O13 Dy3 O10 141.0(2) . . ?
O13 Dy3 O5 74.4(2) . . ?
O13 Dy3 Dy2 137.29(14) . . ?
O5 Dy3 Dy4 141.23(13) . . ?
O5 Dy3 Dy5 150.88(14) . . ?
O5 Dy3 Dy1 96.70(15) . . ?
O5 Dy3 Dy2 138.08(16) . . ?
Dy2 Dy3 Dy5 61.393(12) . . ?
O8 Dy3 Dy4 42.24(12) . . ?
O8 Dy3 Dy5 35.26(12) . . ?
O8 Dy3 Dy1 102.78(12) . . ?
O8 Dy3 O10 70.33(17) . . ?
O8 Dy3 O13 72.2(2) . . ?
O8 Dy3 O5 143.1(2) . . ?
O8 Dy3 Dy2 78.62(13) . . ?
Dy4 Dy1 Dy3 58.569(12) . . ?
O4 Dy1 Dy4 40.05(13) . . ?
O4 Dy1 Dy3 91.62(13) . . ?
O4 Dy1 O2 107.3(2) . . ?
O4 Dy1 O6 93.8(2) . . ?
O4 Dy1 O23 155.19(19) . . ?
O4 Dy1 N1 80.3(2) . . ?
O4 Dy1 N3 76.8(2) . . ?
O4 Dy1 Dy2 94.21(13) . . ?
O2 Dy1 Dy4 90.00(15) . . ?
O2 Dy1 Dy3 99.71(14) . . ?
O2 Dy1 O6 134.1(2) . . ?
O2 Dy1 O23 87.7(2) . . ?
O2 Dy1 N1 76.7(2) . . ?
O2 Dy1 N3 145.8(2) . . ?
O2 Dy1 Dy2 40.82(14) . . ?
O7 Dy1 Dy4 35.00(13) . . ?
O7 Dy1 Dy3 36.01(14) . . ?
O7 Dy1 O4 75.05(18) . . ?
O7 Dy1 O2 74.73(19) . . ?
O7 Dy1 O6 72.00(19) . . ?
O7 Dy1 O23 128.9(2) . . ?
O7 Dy1 N1 134.2(2) . . ?
O7 Dy1 N3 136.8(2) . . ?
O7 Dy1 Dy2 34.44(13) . . ?
O6 Dy1 Dy4 80.44(14) . . ?
O6 Dy1 Dy3 37.94(13) . . ?
O6 Dy1 N1 148.4(2) . . ?
O6 Dy1 N3 77.9(2) . . ?
O6 Dy1 Dy2 98.80(13) . . ?
O23 Dy1 Dy4 163.26(16) . . ?
O23 Dy1 Dy3 105.51(16) . . ?
O23 Dy1 O6 89.3(2) . . ?
O23 Dy1 N1 84.3(2) . . ?
O23 Dy1 N3 79.8(2) . . ?
O23 Dy1 Dy2 109.66(14) . . ?
N1 Dy1 Dy4 111.30(17) . . ?
N1 Dy1 Dy3 169.55(17) . . ?
N1 Dy1 N3 70.5(2) . . ?
N1 Dy1 Dy2 112.55(18) . . ?
N3 Dy1 Dy4 110.52(16) . . ?
N3 Dy1 Dy3 114.27(16) . . ?
N3 Dy1 Dy2 170.10(16) . . ?
Dy2 Dy1 Dy4 59.595(12) . . ?
Dy2 Dy1 Dy3 61.154(12) . . ?
Dy1 O4 Dy4 102.53(19) . . ?
C21 O4 Dy4 122.1(4) . . ?
C21 O4 Dy1 134.7(4) . . ?
C38 O18 Dy4 141.4(5) . . ?
C42 O22 Dy3 135.1(6) . . ?
Dy1 O2 Dy2 101.5(2) . . ?
C7 O2 Dy1 137.0(5) . . ?
C7 O2 Dy2 120.6(5) . . ?
Dy4 O7 Dy3 105.3(2) . . ?
Dy4 O7 Dy1 109.9(2) . . ?
Dy1 O7 Dy3 108.7(2) . . ?
Dy2 O7 Dy4 109.9(2) . . ?
Dy2 O7 Dy3 112.3(2) . . ?
Dy2 O7 Dy1 110.6(2) . . ?
Dy5 O10 Dy3 105.2(2) . . ?
Dy5 O10 Dy2 104.6(2) . . ?
Dy3 O10 Dy2 97.67(18) . . ?
C45 O10 Dy5 111.0(5) . . ?
C45 O10 Dy3 116.4(5) . . ?
C45 O10 Dy2 120.1(5) . . ?
Dy1 O6 Dy3 105.0(2) . . ?
C29 O6 Dy3 123.3(5) . . ?
C29 O6 Dy1 130.1(5) . . ?
C36 O16 Dy2 129.9(6) . . ?
C32 O11 Dy2 134.2(6) . . ?
C34 O14 Dy4 141.4(5) . . ?
C44 O23 Dy1 141.1(7) . . ?
C40 O19 Dy5 138.5(5) . . ?
C44 O24 Dy5 150.9(6) . 4_666 ?
C22 O3 Dy4 125.0(5) . . ?
C20 O3 Dy4 117.5(4) . . ?
C20 O3 C22 116.3(6) . . ?
C38 O17 Dy5 132.6(5) . . ?
C32 O12 Dy3 137.8(6) . . ?
C42 O21 Dy5 137.6(6) . . ?
Dy5 O9 Dy4 107.1(2) . . ?
Dy5 O9 Dy2 108.1(2) . . ?
Dy2 O9 Dy4 94.78(17) . . ?
C35 O9 Dy4 120.7(5) . . ?
C35 O9 Dy5 104.6(5) . . ?
C35 O9 Dy2 120.5(5) . . ?
C34 O13 Dy3 123.4(5) . . ?
C47 O1 C1 116.5(7) . . ?
C47 O1 Dy2 116.7(5) . . ?
C1 O1 Dy2 123.9(6) . . ?
C36 O15 Dy4 136.9(7) . . ?
C40 O20 Dy2 134.4(6) . . ?
C28 O5 Dy3 115.4(5) . . ?
C28 O5 C30 118.3(7) . . ?
C30 O5 Dy3 125.5(6) . . ?
Dy1 N1 H1 105.9 . . ?
C9 N1 Dy1 115.1(6) . . ?
C9 N1 H1 105.9 . . ?
C46 N1 Dy1 115.6(5) . . ?
C46 N1 H1 105.9 . . ?
C46 N1 C9 107.7(7) . . ?
Dy1 N3 H3 106.8 . . ?
C23 N3 Dy1 114.0(5) . . ?
C23 N3 H3 106.8 . . ?
C23 N3 C15 114.2(7) . . ?
C15 N3 Dy1 107.8(5) . . ?
C15 N3 H3 106.8 . . ?
O2 C7 C6 122.4(8) . . ?
O2 C7 C47 120.5(8) . . ?
C47 C7 C6 117.0(8) . . ?
C7 C6 C46 124.1(8) . . ?
C5 C6 C7 118.3(9) . . ?
C5 C6 C46 117.4(9) . . ?
O6 C29 C24 122.3(8) . . ?
O6 C29 C28 118.3(8) . . ?
C24 C29 C28 119.4(8) . . ?
C29 C24 C23 118.9(7) . . ?
C29 C24 C25 118.7(8) . . ?
C25 C24 C23 122.2(8) . . ?
N3 C23 C24 112.3(7) . . ?
N3 C23 H23A 109.1 . . ?
N3 C23 H23B 109.1 . . ?
C24 C23 H23A 109.1 . . ?
C24 C23 H23B 109.1 . . ?
H23A C23 H23B 107.9 . . ?
O16 C36 O15 127.1(10) . . ?
O16 C36 C12 115.8(11) . . ?
O15 C36 C12 117.1(11) . . ?
O19 C40 O20 124.9(8) . . ?
O19 C40 C39 117.2(8) . . ?
O20 C40 C39 117.9(8) . . ?
N1 C9 H9 105.9 . . ?
N1 C9 C15 110.4(8) . . ?
N1 C9 C10 116.0(8) . . ?
C15 C9 H9 105.9 . . ?
C10 C9 H9 105.9 . . ?
C10 C9 C15 111.9(9) . . ?
N1 C46 H46A 108.3 . . ?
N1 C46 H46B 108.3 . . ?
C6 C46 N1 116.0(7) . . ?
C6 C46 H46A 108.3 . . ?
C6 C46 H46B 108.3 . . ?
H46A C46 H46B 107.4 . . ?
O11 C32 O12 124.6(8) . . ?
O11 C32 C31 117.9(9) . . ?
O12 C32 C31 117.5(9) . . ?
C6 C5 H5 118.8 . . ?
C4 C5 C6 122.4(10) . . ?
C4 C5 H5 118.8 . . ?
N3 C15 C9 106.1(8) . . ?
N3 C15 H15 106.5 . . ?
N3 C15 C16 114.6(7) . . ?
C9 C15 H15 106.5 . . ?
C16 C15 C9 115.9(8) . . ?
C16 C15 H15 106.5 . . ?
H33A C33 H33B 109.5 . . ?
H33A C33 H33C 109.5 . . ?
H33B C33 H33C 109.5 . . ?
C34 C33 H33A 109.5 . . ?
C34 C33 H33B 109.5 . . ?
C34 C33 H33C 109.5 . . ?
O18 C38 C37 115.5(8) . . ?
O17 C38 O18 125.5(8) . . ?
O17 C38 C37 119.0(8) . . ?
O14 C34 O13 124.6(7) . . ?
O14 C34 C33 117.9(7) . . ?
O13 C34 C33 117.5(8) . . ?
C7 C47 O1 113.9(7) . . ?
C3 C47 O1 122.8(9) . . ?
C3 C47 C7 123.4(9) . . ?
O23 C44 O24 123.7(9) . . ?
O23 C44 C43 116.2(9) . . ?
O24 C44 C43 119.4(8) . . ?
O5 C28 C29 114.2(7) . . ?
C27 C28 O5 124.8(8) . . ?
C27 C28 C29 120.9(8) . . ?
O3 C22 H22A 109.5 . . ?
O3 C22 H22B 109.5 . . ?
O3 C22 H22C 109.5 . . ?
H22A C22 H22B 109.5 . . ?
H22A C22 H22C 109.5 . . ?
H22B C22 H22C 109.5 . . ?
O22 C42 C41 117.7(9) . . ?
O21 C42 O22 125.3(8) . . ?
O21 C42 C41 117.0(8) . . ?
C5 C4 H4 119.9 . . ?
C5 C4 C3 120.1(9) . . ?
C3 C4 H4 119.9 . . ?
C40 C39 H39A 109.5 . . ?
C40 C39 H39B 109.5 . . ?
C40 C39 H39C 109.5 . . ?
H39A C39 H39B 109.5 . . ?
H39A C39 H39C 109.5 . . ?
H39B C39 H39C 109.5 . . ?
C13 N2 H2 120.0 . . ?
C13 N2 C10 120.0 . . ?
C10 N2 H2 120.0 . . ?
N2 C13 H13 120.0 . . ?
N2 C13 C14 120.0 . . ?
C14 C13 H13 120.0 . . ?
C13 C14 H14 120.0 . . ?
C13 C14 C11 120.0 . . ?
C11 C14 H14 120.0 . . ?
C14 C11 H11 120.0 . . ?
C8 C11 C14 120.0 . . ?
C8 C11 H11 120.0 . . ?
C11 C8 H8 120.0 . . ?
C10 C8 C11 120.0 . . ?
C10 C8 H8 120.0 . . ?
N2 C10 C9 121.1(6) . . ?
C8 C10 C9 118.9(6) . . ?
C8 C10 N2 120.0 . . ?
O10 C45 H45A 109.5 . . ?
O10 C45 H45B 109.5 . . ?
O10 C45 H45C 109.5 . . ?
H45A C45 H45B 109.5 . . ?
H45A C45 H45C 109.5 . . ?
H45B C45 H45C 109.5 . . ?
C47 C3 C4 118.8(10) . . ?
C47 C3 H3A 120.6 . . ?
C4 C3 H3A 120.6 . . ?
O1 C1 H1A 109.5 . . ?
O1 C1 H1B 109.5 . . ?
O1 C1 H1C 109.5 . . ?
H1A C1 H1B 109.5 . . ?
H1A C1 H1C 109.5 . . ?
H1B C1 H1C 109.5 . . ?
C38 C37 H37A 109.5 . . ?
C38 C37 H37B 109.5 . . ?
C38 C37 H37C 109.5 . . ?
H37A C37 H37B 109.5 . . ?
H37A C37 H37C 109.5 . . ?
H37B C37 H37C 109.5 . . ?
C24 C25 H25 119.4 . . ?
C26 C25 C24 121.3(9) . . ?
C26 C25 H25 119.4 . . ?
C42 C41 H41A 109.5 . . ?
C42 C41 H41B 109.5 . . ?
C42 C41 H41C 109.5 . . ?
H41A C41 H41B 109.5 . . ?
H41A C41 H41C 109.5 . . ?
H41B C41 H41C 109.5 . . ?
C28 C27 H27 120.3 . . ?
C28 C27 C26 119.4(9) . . ?
C26 C27 H27 120.3 . . ?
C25 C26 H26 120.1 . . ?
C27 C26 C25 119.9(9) . . ?
C27 C26 H26 120.1 . . ?
O5 C30 H30A 109.5 . . ?
O5 C30 H30B 109.5 . . ?
O5 C30 H30C 109.5 . . ?
H30A C30 H30B 109.5 . . ?
H30A C30 H30C 109.5 . . ?
H30B C30 H30C 109.5 . . ?
C32 C31 H31A 109.5 . . ?
C32 C31 H31B 109.5 . . ?
C32 C31 H31C 109.5 . . ?
H31A C31 H31B 109.5 . . ?
H31A C31 H31C 109.5 . . ?
H31B C31 H31C 109.5 . . ?
C44 C43 H43A 109.5 . . ?
C44 C43 H43B 109.5 . . ?
C44 C43 H43C 109.5 . . ?
H43A C43 H43B 109.5 . . ?
H43A C43 H43C 109.5 . . ?
H43B C43 H43C 109.5 . . ?
C17 C18 H18 120.0 . . ?
C17 C18 C19 120.0 . . ?
C19 C18 H18 120.0 . . ?
C18 C17 H17 120.0 . . ?
C18 C17 C16 120.0 . . ?
C16 C17 H17 120.0 . . ?
C17 C16 C15 115.5(5) . . ?
C17 C16 C21 120.0 . . ?
C21 C16 C15 124.5(5) . . ?
O4 C21 C16 123.3(4) . . ?
O4 C21 C20 116.7(4) . . ?
C20 C21 C16 120.0 . . ?
O3 C20 C21 117.3(4) . . ?
O3 C20 C19 122.7(4) . . ?
C21 C20 C19 120.0 . . ?
C18 C19 H19 120.0 . . ?
C20 C19 C18 120.0 . . ?
C20 C19 H19 120.0 . . ?
Dy4 Dy2 Dy5 62.041(12) . . ?
Dy4 Dy2 Dy3 58.257(12) . . ?
Dy4 Dy2 Dy1 60.234(12) . . ?
Dy3 Dy2 Dy5 60.086(12) . . ?
Dy1 Dy2 Dy5 111.295(15) . . ?
Dy1 Dy2 Dy3 59.585(12) . . ?
O2 Dy2 Dy4 88.14(14) . . ?
O2 Dy2 Dy5 147.92(14) . . ?
O2 Dy2 Dy3 95.20(14) . . ?
O2 Dy2 Dy1 37.68(13) . . ?
O2 Dy2 O10 132.89(19) . . ?
O2 Dy2 O9 126.62(19) . . ?
O2 Dy2 O1 63.78(19) . . ?
O7 Dy2 Dy4 35.26(13) . . ?
O7 Dy2 Dy5 76.36(13) . . ?
O7 Dy2 Dy3 34.42(14) . . ?
O7 Dy2 Dy1 34.95(13) . . ?
O7 Dy2 O2 72.12(19) . . ?
O7 Dy2 O10 72.06(18) . . ?
O7 Dy2 O16 99.6(2) . . ?
O7 Dy2 O11 91.9(2) . . ?
O7 Dy2 O9 73.97(18) . . ?
O7 Dy2 O1 135.90(19) . . ?
O7 Dy2 O20 147.2(2) . . ?
O10 Dy2 Dy4 79.76(12) . . ?
O10 Dy2 Dy5 36.02(12) . . ?
O10 Dy2 Dy3 40.35(12) . . ?
O10 Dy2 Dy1 99.78(12) . . ?
O10 Dy2 O1 141.41(19) . . ?
O16 Dy2 Dy4 74.17(15) . . ?
O16 Dy2 Dy5 106.28(15) . . ?
O16 Dy2 Dy3 131.63(15) . . ?
O16 Dy2 Dy1 90.79(15) . . ?
O16 Dy2 O2 73.7(2) . . ?
O16 Dy2 O10 142.04(19) . . ?
O16 Dy2 O9 72.76(19) . . ?
O16 Dy2 O1 69.5(2) . . ?
O11 Dy2 Dy4 126.65(15) . . ?
O11 Dy2 Dy5 110.52(15) . . ?
O11 Dy2 Dy3 72.39(15) . . ?
O11 Dy2 Dy1 78.84(14) . . ?
O11 Dy2 O2 76.8(2) . . ?
O11 Dy2 O10 74.9(2) . . ?
O11 Dy2 O16 143.1(2) . . ?
O11 Dy2 O9 144.0(2) . . ?
O11 Dy2 O1 77.8(2) . . ?
O9 Dy2 Dy4 43.16(12) . . ?
O9 Dy2 Dy5 34.60(12) . . ?
O9 Dy2 Dy3 78.01(12) . . ?
O9 Dy2 Dy1 103.38(12) . . ?
O9 Dy2 O10 69.34(17) . . ?
O9 Dy2 O1 134.80(19) . . ?
O1 Dy2 Dy4 138.82(15) . . ?
O1 Dy2 Dy5 147.45(14) . . ?
O1 Dy2 Dy3 146.96(14) . . ?
O1 Dy2 Dy1 101.12(14) . . ?
O20 Dy2 Dy4 125.74(15) . . ?
O20 Dy2 Dy5 71.33(15) . . ?
O20 Dy2 Dy3 118.67(17) . . ?
O20 Dy2 Dy1 172.74(17) . . ?
O20 Dy2 O2 140.6(2) . . ?
O20 Dy2 O10 78.4(2) . . ?
O20 Dy2 O16 95.0(2) . . ?
O20 Dy2 O11 93.9(2) . . ?
O20 Dy2 O9 82.6(2) . . ?
O20 Dy2 O1 76.8(2) . . ?
C36 C12 H12A 109.5 . . ?
C36 C12 H12B 109.5 . . ?
C36 C12 H12C 109.5 . . ?
H12A C12 H12B 109.5 . . ?
H12A C12 H12C 109.5 . . ?
H12B C12 H12C 109.5 . . ?
Dy5 C35 H35A 61.8 . . ?
Dy5 C35 H35B 120.8 . . ?
Dy5 C35 H35C 129.1 . . ?
O9 C35 Dy5 47.9(4) . . ?
O9 C35 H35A 109.5 . . ?
O9 C35 H35B 109.5 . . ?
O9 C35 H35C 109.5 . . ?
H35A C35 H35B 109.5 . . ?
H35A C35 H35C 109.5 . . ?
H35B C35 H35C 109.5 . . ?
Dy4 O8 H8A 113.7 . . ?
Dy5 O8 Dy4 109.1(2) . . ?
Dy5 O8 Dy3 108.3(2) . . ?
Dy5 O8 H8A 113.7 . . ?
Dy3 O8 Dy4 96.78(18) . . ?
Dy3 O8 H8A 113.7 . . ?

loop_
_geom_bond_atom_site_label_1
_geom_bond_atom_site_label_2
_geom_bond_distance
_geom_bond_site_symmetry_2
_geom_bond_publ_flag
Dy4 Dy5 3.8409(6) . ?
Dy4 Dy3 3.5720(6) . ?
Dy4 Dy1 3.6463(6) . ?
Dy4 O4 2.403(5) . ?
Dy4 O18 2.280(5) . ?
Dy4 O7 2.224(5) . ?
Dy4 O14 2.365(6) . ?
Dy4 O3 2.499(5) . ?
Dy4 O9 2.487(5) . ?
Dy4 O15 2.327(6) . ?
Dy4 Dy2 3.6228(6) . ?
Dy4 O8 2.418(5) . ?
Dy5 Dy3 3.7743(6) . ?
Dy5 O10 2.323(5) . ?
Dy5 O19 2.321(6) . ?
Dy5 O24 2.321(5) 4_565 ?
Dy5 O17 2.386(6) . ?
Dy5 O21 2.348(6) . ?
Dy5 O9 2.284(5) . ?
Dy5 Dy2 3.8228(6) . ?
Dy5 C35 2.980(10) . ?
Dy5 O8 2.296(5) . ?
Dy3 Dy1 3.6562(6) . ?
Dy3 O22 2.325(6) . ?
Dy3 O7 2.269(5) . ?
Dy3 O10 2.426(5) . ?
Dy3 O6 2.328(5) . ?
Dy3 O12 2.328(6) . ?
Dy3 O13 2.387(6) . ?
Dy3 O5 2.582(6) . ?
Dy3 Dy2 3.7136(6) . ?
Dy3 O8 2.359(5) . ?
Dy1 O4 2.270(5) . ?
Dy1 O2 2.273(6) . ?
Dy1 O7 2.230(5) . ?
Dy1 O6 2.280(6) . ?
Dy1 O23 2.279(6) . ?
Dy1 N1 2.407(7) . ?
Dy1 N3 2.496(7) . ?
Dy1 Dy2 3.6440(6) . ?
O4 C21 1.346(6) . ?
O18 C38 1.257(10) . ?
O22 C42 1.265(11) . ?
O2 C7 1.331(10) . ?
O2 Dy2 2.431(5) . ?
O7 Dy2 2.202(5) . ?
O10 C45 1.435(10) . ?
O10 Dy2 2.507(6) . ?
O6 C29 1.334(10) . ?
O16 C36 1.234(14) . ?
O16 Dy2 2.348(6) . ?
O11 C32 1.243(12) . ?
O11 Dy2 2.339(6) . ?
O14 C34 1.266(10) . ?
O23 C44 1.220(11) . ?
O19 C40 1.256(11) . ?
O24 C44 1.271(11) . ?
O3 C22 1.442(10) . ?
O3 C20 1.369(7) . ?
O17 C38 1.256(10) . ?
O12 C32 1.262(11) . ?
O21 C42 1.254(11) . ?
O9 Dy2 2.435(5) . ?
O9 C35 1.422(10) . ?
O13 C34 1.266(10) . ?
O1 C47 1.404(11) . ?
O1 C1 1.429(12) . ?
O1 Dy2 2.556(6) . ?
O15 C36 1.250(13) . ?
O20 C40 1.261(11) . ?
O20 Dy2 2.307(6) . ?
O5 C28 1.391(11) . ?
O5 C30 1.426(11) . ?
N1 H1 1.0000 . ?
N1 C9 1.507(12) . ?
N1 C46 1.492(12) . ?
N3 H3 1.0000 . ?
N3 C23 1.470(11) . ?
N3 C15 1.486(11) . ?
C7 C6 1.427(13) . ?
C7 C47 1.388(13) . ?
C6 C46 1.485(14) . ?
C6 C5 1.409(13) . ?
C29 C24 1.381(12) . ?
C29 C28 1.416(13) . ?
C24 C23 1.504(12) . ?
C24 C25 1.400(12) . ?
C23 H23A 0.9900 . ?
C23 H23B 0.9900 . ?
C36 C12 1.486(17) . ?
C40 C39 1.509(13) . ?
C9 H9 1.0000 . ?
C9 C15 1.546(16) . ?
C9 C10 1.509(11) . ?
C46 H46A 0.9900 . ?
C46 H46B 0.9900 . ?
C32 C31 1.512(13) . ?
C5 H5 0.9500 . ?
C5 C4 1.349(15) . ?
C15 H15 1.0000 . ?
C15 C16 1.532(11) . ?
C33 H33A 0.9800 . ?
C33 H33B 0.9800 . ?
C33 H33C 0.9800 . ?
C33 C34 1.510(12) . ?
C38 C37 1.529(13) . ?
C47 C3 1.380(13) . ?
C44 C43 1.478(15) . ?
C28 C27 1.380(13) . ?
C22 H22A 0.9800 . ?
C22 H22B 0.9800 . ?
C22 H22C 0.9800 . ?
C42 C41 1.506(14) . ?
C4 H4 0.9500 . ?
C4 C3 1.382(15) . ?
C39 H39A 0.9800 . ?
C39 H39B 0.9800 . ?
C39 H39C 0.9800 . ?
N2 H2 0.8800 . ?
N2 C13 1.3900 . ?
N2 C10 1.3900 . ?
C13 H13 0.9500 . ?
C13 C14 1.3900 . ?
C14 H14 0.9500 . ?
C14 C11 1.3900 . ?
C11 H11 0.9500 . ?
C11 C8 1.3900 . ?
C8 H8 0.9500 . ?
C8 C10 1.3900 . ?
C45 H45A 0.9800 . ?
C45 H45B 0.9800 . ?
C45 H45C 0.9800 . ?
C3 H3A 0.9500 . ?
C1 H1A 0.9800 . ?
C1 H1B 0.9800 . ?
C1 H1C 0.9800 . ?
C37 H37A 0.9800 . ?
C37 H37B 0.9800 . ?
C37 H37C 0.9800 . ?
C25 H25 0.9500 . ?
C25 C26 1.390(14) . ?
C41 H41A 0.9800 . ?
C41 H41B 0.9800 . ?
C41 H41C 0.9800 . ?
C27 H27 0.9500 . ?
C27 C26 1.384(14) . ?
C26 H26 0.9500 . ?
C30 H30A 0.9800 . ?
C30 H30B 0.9800 . ?
C30 H30C 0.9800 . ?
C31 H31A 0.9800 . ?
C31 H31B 0.9800 . ?
C31 H31C 0.9800 . ?
C43 H43A 0.9800 . ?
C43 H43B 0.9800 . ?
C43 H43C 0.9800 . ?
C18 H18 0.9500 . ?
C18 C17 1.3900 . ?
C18 C19 1.3900 . ?
C17 H17 0.9500 . ?
C17 C16 1.3900 . ?
C16 C21 1.3900 . ?
C21 C20 1.3900 . ?
C20 C19 1.3900 . ?
C19 H19 0.9500 . ?
C12 H12A 0.9800 . ?
C12 H12B 0.9800 . ?
C12 H12C 0.9800 . ?
C35 H35A 0.9800 . ?
C35 H35B 0.9800 . ?
C35 H35C 0.9800 . ?
O8 H8A 1.0000 . ?

loop_
_geom_torsion_atom_site_label_1
_geom_torsion_atom_site_label_2
_geom_torsion_atom_site_label_3
_geom_torsion_atom_site_label_4
_geom_torsion
_geom_torsion_site_symmetry_1
_geom_torsion_site_symmetry_2
_geom_torsion_site_symmetry_3
_geom_torsion_site_symmetry_4
_geom_torsion_publ_flag
Dy4 O4 C21 C16 167.8(4) . . . . ?
Dy4 O4 C21 C20 -11.4(7) . . . . ?
Dy4 O18 C38 O17 -12.5(16) . . . . ?
Dy4 O18 C38 C37 169.4(7) . . . . ?
Dy4 O14 C34 O13 2.1(15) . . . . ?
Dy4 O14 C34 C33 -177.7(6) . . . . ?
Dy4 O3 C20 C21 9.1(7) . . . . ?
Dy4 O3 C20 C19 -169.1(4) . . . . ?
Dy4 O9 C35 Dy5 -120.6(5) . . . . ?
Dy4 O15 C36 O16 2(2) . . . . ?
Dy4 O15 C36 C12 -178.9(11) . . . . ?
Dy5 O19 C40 O20 -22.1(17) . . . . ?
Dy5 O19 C40 C39 157.3(8) . . . . ?
Dy5 O24 C44 O23 -146.8(9) 4_666 . . . ?
Dy5 O24 C44 C43 43(2) 4_666 . . . ?
Dy5 O17 C38 O18 -2.3(15) . . . . ?
Dy5 O17 C38 C37 175.7(7) . . . . ?
Dy5 O21 C42 O22 1.0(16) . . . . ?
Dy5 O21 C42 C41 -179.9(7) . . . . ?
Dy3 O22 C42 O21 7.9(15) . . . . ?
Dy3 O22 C42 C41 -171.2(7) . . . . ?
Dy3 O6 C29 C24 -154.5(7) . . . . ?
Dy3 O6 C29 C28 23.7(12) . . . . ?
Dy3 O12 C32 O11 12.2(16) . . . . ?
Dy3 O12 C32 C31 -169.2(8) . . . . ?
Dy3 O13 C34 O14 20.5(12) . . . . ?
Dy3 O13 C34 C33 -159.7(6) . . . . ?
Dy3 O5 C28 C29 -7.2(11) . . . . ?
Dy3 O5 C28 C27 169.6(9) . . . . ?
Dy1 O4 C21 C16 -0.9(10) . . . . ?
Dy1 O4 C21 C20 179.9(4) . . . . ?
Dy1 O2 C7 C6 -1.1(14) . . . . ?
Dy1 O2 C7 C47 176.5(6) . . . . ?
Dy1 O6 C29 C24 41.7(13) . . . . ?
Dy1 O6 C29 C28 -140.0(7) . . . . ?
Dy1 O23 C44 O24 -60.1(16) . . . . ?
Dy1 O23 C44 C43 110.1(12) . . . . ?
Dy1 N1 C9 C15 -28.3(10) . . . . ?
Dy1 N1 C9 C10 -156.9(7) . . . . ?
Dy1 N1 C46 C6 65.8(9) . . . . ?
Dy1 N3 C23 C24 66.1(8) . . . . ?
Dy1 N3 C15 C9 -56.6(7) . . . . ?
Dy1 N3 C15 C16 72.6(8) . . . . ?
O4 C21 C20 O3 0.9(7) . . . . ?
O4 C21 C20 C19 179.2(7) . . . . ?
O2 C7 C6 C46 6.4(14) . . . . ?
O2 C7 C6 C5 -179.1(8) . . . . ?
O2 C7 C47 O1 -1.0(12) . . . . ?
O2 C7 C47 C3 178.7(8) . . . . ?
O6 C29 C24 C23 10.5(14) . . . . ?
O6 C29 C24 C25 -174.1(9) . . . . ?
O6 C29 C28 O5 -8.8(13) . . . . ?
O6 C29 C28 C27 174.2(10) . . . . ?
O3 C20 C19 C18 178.2(8) . . . . ?
O1 C47 C3 C4 -177.7(9) . . . . ?
O5 C28 C27 C26 -174.6(10) . . . . ?
N1 C9 C15 N3 57.0(9) . . . . ?
N1 C9 C15 C16 -71.5(10) . . . . ?
N1 C9 C10 N2 25.3(14) . . . . ?
N1 C9 C10 C8 -155.1(8) . . . . ?
N3 C15 C16 C17 135.5(7) . . . . ?
N3 C15 C16 C21 -44.4(10) . . . . ?
C7 C6 C46 N1 -42.6(13) . . . . ?
C7 C6 C5 C4 -2.2(15) . . . . ?
C7 C47 C3 C4 2.5(15) . . . . ?
C6 C7 C47 O1 176.7(8) . . . . ?
C6 C7 C47 C3 -3.5(14) . . . . ?
C6 C5 C4 C3 1.2(16) . . . . ?
C29 C24 C23 N3 -68.4(11) . . . . ?
C29 C24 C25 C26 -2.8(16) . . . . ?
C29 C28 C27 C26 2.0(17) . . . . ?
C24 C29 C28 O5 169.5(9) . . . . ?
C24 C29 C28 C27 -7.5(16) . . . . ?
C24 C25 C26 C27 -2.7(17) . . . . ?
C23 N3 C15 C9 175.5(7) . . . . ?
C23 N3 C15 C16 -55.3(9) . . . . ?
C23 C24 C25 C26 172.5(10) . . . . ?
C9 N1 C46 C6 -163.8(8) . . . . ?
C9 C15 C16 C17 -100.4(8) . . . . ?
C9 C15 C16 C21 79.7(9) . . . . ?
C46 N1 C9 C15 -158.9(8) . . . . ?
C46 N1 C9 C10 72.6(11) . . . . ?
C46 C6 C5 C4 172.7(10) . . . . ?
C5 C6 C46 N1 142.8(9) . . . . ?
C5 C4 C3 C47 -1.2(15) . . . . ?
C15 N3 C23 C24 -169.4(7) . . . . ?
C15 C9 C10 N2 -102.6(9) . . . . ?
C15 C9 C10 C8 77.0(10) . . . . ?
C15 C16 C21 O4 0.8(9) . . . . ?
C15 C16 C21 C20 179.9(8) . . . . ?
C47 C7 C6 C46 -171.4(9) . . . . ?
C47 C7 C6 C5 3.2(13) . . . . ?
C28 C29 C24 C23 -167.7(9) . . . . ?
C28 C29 C24 C25 7.7(15) . . . . ?
C28 C27 C26 C25 3.0(17) . . . . ?
C22 O3 C20 C21 -159.1(7) . . . . ?
C22 O3 C20 C19 22.7(10) . . . . ?
N2 C13 C14 C11 0.0 . . . . ?
C13 N2 C10 C9 179.6(11) . . . . ?
C13 N2 C10 C8 0.0 . . . . ?
C13 C14 C11 C8 0.0 . . . . ?
C14 C11 C8 C10 0.0 . . . . ?
C11 C8 C10 C9 -179.6(11) . . . . ?
C11 C8 C10 N2 0.0 . . . . ?
C10 C9 C15 N3 -172.3(7) . . . . ?
C10 C9 C15 C16 59.3(10) . . . . ?
C10 N2 C13 C14 0.0 . . . . ?
C1 O1 C47 C7 178.2(9) . . . . ?
C1 O1 C47 C3 -1.6(13) . . . . ?
C25 C24 C23 N3 116.3(10) . . . . ?
C30 O5 C28 C29 162.5(11) . . . . ?
C30 O5 C28 C27 -20.7(16) . . . . ?
C18 C17 C16 C15 -179.9(8) . . . . ?
C18 C17 C16 C21 0.0 . . . . ?
C17 C18 C19 C20 0.0 . . . . ?
C17 C16 C21 O4 -179.1(8) . . . . ?
C17 C16 C21 C20 0.0 . . . . ?
C16 C21 C20 O3 -178.3(7) . . . . ?
C16 C21 C20 C19 0.0 . . . . ?
C21 C20 C19 C18 0.0 . . . . ?
C19 C18 C17 C16 0.0 . . . . ?
Dy2 O2 C7 C6 165.8(7) . . . . ?
Dy2 O2 C7 C47 -16.6(11) . . . . ?
Dy2 O16 C36 O15 -13(2) . . . . ?
Dy2 O16 C36 C12 167.3(11) . . . . ?
Dy2 O11 C32 O12 -1.5(15) . . . . ?
Dy2 O11 C32 C31 179.9(7) . . . . ?
Dy2 O9 C35 Dy5 121.9(5) . . . . ?
Dy2 O1 C47 C7 16.7(9) . . . . ?
Dy2 O1 C47 C3 -163.1(7) . . . . ?
Dy2 O20 C40 O19 18.4(16) . . . . ?
Dy2 O20 C40 C39 -161.0(7) . . . . ?
